data_4508740
loop_
_publ_author_name
'Awaleh, Mohamed Osman'
'Badia, Antonella'
'Brisse, Fran\,cois'

_publ_section_title
;
 Influence of the Anion on the Structure of Bis(methylthio)methane
 Supramolecular Coordination Complexes
;
_journal_issue 12
_journal_name_full 'Crystal Growth &amp; Design'
_journal_page_first 2674
_journal_paper_doi 10.1021/cg060148f
_journal_volume 6
_journal_year 2006
_chemical_compound_source 'Synthesized by the authors. See text'
_chemical_formula_moiety 'C6 H16 Ag2 N2 O6 S4'
_chemical_formula_sum 'C6 H16 Ag2 N2 O6 S4'
_chemical_formula_weight 556.19
_chemical_name_systematic
; 
 ? 
;
_space_group_IT_number 61
_symmetry_cell_setting orthorhombic
_symmetry_space_group_name_Hall '-P 2ac 2ab'
_symmetry_space_group_name_H-M 'P b c a'
_atom_sites_solution_hydrogens geom
_atom_sites_solution_primary direct
_atom_sites_solution_secondary difmap
_audit_creation_method SHELXL-97
_cell_angle_alpha 90.00
_cell_angle_beta 90.00
_cell_angle_gamma 90.00
_cell_formula_units_Z 8
_cell_length_a 8.9793(2)
_cell_length_b 16.7321(4)
_cell_length_c 21.4072(5)
_cell_measurement_reflns_used 6204
_cell_measurement_temperature 100(2)
_cell_measurement_theta_max 72.65
_cell_measurement_theta_min 2.64
_cell_volume 3216.27(13)
_computing_cell_refinement 'SMART (Bruker, 1999)'
_computing_data_collection 'SMART (Bruker, 1999)'
_computing_data_reduction 'SAINT (Bruker, 1999)'
_computing_molecular_graphics 'SHELXTL (Bruker, 1997)'
_computing_publication_material 'UdMX (local program)'
_computing_structure_refinement 'SHELXL97 (Sheldrick, 1997)'
_computing_structure_solution 'SHELXS97 (Sheldrick, 1997)'
_diffrn_ambient_temperature 100(2)
_diffrn_detector_area_resol_mean 5.5
_diffrn_measured_fraction_theta_full 0.996
_diffrn_measured_fraction_theta_max 0.996
_diffrn_measurement_device_type 'Bruker Smart 2000'
_diffrn_measurement_method \w
_diffrn_radiation_monochromator graphite
_diffrn_radiation_source 'Sealed Tube'
_diffrn_radiation_type CuK\a
_diffrn_radiation_wavelength 1.54178
_diffrn_reflns_av_R_equivalents 0.083
_diffrn_reflns_av_sigmaI/netI 0.0567
_diffrn_reflns_limit_h_max 11
_diffrn_reflns_limit_h_min -10
_diffrn_reflns_limit_k_max 20
_diffrn_reflns_limit_k_min -19
_diffrn_reflns_limit_l_max 26
_diffrn_reflns_limit_l_min -20
_diffrn_reflns_number 24085
_diffrn_reflns_theta_full 72.77
_diffrn_reflns_theta_max 72.77
_diffrn_reflns_theta_min 4.13
_diffrn_standards_decay_% -0.01
_diffrn_standards_number 246
_exptl_absorpt_coefficient_mu 24.625
_exptl_absorpt_correction_T_max 0.373
_exptl_absorpt_correction_T_min 0.102
_exptl_absorpt_correction_type multi-scan
_exptl_absorpt_process_details 'Sadabs (Sheldrick,1996)'
_exptl_crystal_colour Colourless
_exptl_crystal_density_diffrn 2.297
_exptl_crystal_density_method 'not measured'
_exptl_crystal_description block
_exptl_crystal_F_000 2176
_exptl_crystal_size_max 0.14
_exptl_crystal_size_mid 0.10
_exptl_crystal_size_min 0.04
_refine_diff_density_max 2.310
_refine_diff_density_min -1.725
_refine_diff_density_rms 0.272
_refine_ls_extinction_method none
_refine_ls_goodness_of_fit_ref 0.996
_refine_ls_hydrogen_treatment constr
_refine_ls_matrix_type full
_refine_ls_number_parameters 185
_refine_ls_number_reflns 3193
_refine_ls_number_restraints 0
_refine_ls_restrained_S_all 0.996
_refine_ls_R_factor_all 0.0688
_refine_ls_R_factor_gt 0.0531
_refine_ls_shift/su_max 0.001
_refine_ls_shift/su_mean 0.000
_refine_ls_structure_factor_coef Fsqd
_refine_ls_weighting_details 'calc w=1/[\s^2^(Fo^2^)+(0.0803P)^2^] where P=(Fo^2^+2Fc^2^)/3'
_refine_ls_weighting_scheme calc
_refine_ls_wR_factor_gt 0.1247
_refine_ls_wR_factor_ref 0.1300
_reflns_number_gt 2374
_reflns_number_total 3193
_reflns_threshold_expression I>2\s(I)
_cod_data_source_file cg060148fsup1.cif
_cod_data_source_block complex1
_cod_depositor_comments
;
The following automatic conversions were performed:

'_symmetry_cell_setting' value 'Orthorhombic' changed to
'orthorhombic' according to
/home/saulius/struct/CIF-dictionaries/cif_core.dic dictionary named
'cif_core.dic' version 2.4.2 from 2011-04-26.

'_geom_bond_publ_flag'
value 'Y' changed to 'y' according to
/home/saulius/struct/CIF-dictionaries/cif_core.dic dictionary named
'cif_core.dic' version 2.4.2 from 2011-04-26 (25
times).

'_geom_angle_publ_flag' value 'Y' changed to 'y' according
to /home/saulius/struct/CIF-dictionaries/cif_core.dic dictionary
named 'cif_core.dic' version 2.4.2 from 2011-04-26 (40 times).

Automatic conversion script
Id: cif_fix_values 1891 2012-01-12 08:04:46Z andrius 
;
_cod_original_sg_symbol_H-M Pbca
_cod_database_code 4508740

loop_
_symmetry_equiv_pos_as_xyz
'x, y, z'
'-x+1/2, -y, z+1/2'
'-x, y+1/2, -z+1/2'
'x+1/2, -y+1/2, -z'
'-x, -y, -z'
'x-1/2, y, -z-1/2'
'x, -y-1/2, z-1/2'
'-x-1/2, y-1/2, z'

loop_
_atom_site_label
_atom_site_type_symbol
_atom_site_fract_x
_atom_site_fract_y
_atom_site_fract_z
_atom_site_U_iso_or_equiv
_atom_site_adp_type
_atom_site_occupancy
_atom_site_symmetry_multiplicity
_atom_site_calc_flag
_atom_site_refinement_flags
Ag1 Ag 0.08546(6) 0.76079(3) 1.02866(2) 0.02389(17) Uani 1 1 d .
Ag2 Ag -0.03387(6) 0.75854(3) 0.82857(2) 0.02124(17) Uani 1 1 d .
S1 S 0.14040(18) 0.67170(10) 0.76350(8) 0.0199(4) Uani 1 1 d .
S2 S 0.09066(19) 0.82564(10) 0.92079(7) 0.0180(4) Uani 1 1 d .
S3 S -0.09488(18) 0.64429(10) 1.03786(8) 0.0207(4) Uani 1 1 d .
S4 S 0.22259(19) 0.80486(10) 1.12568(8) 0.0183(4) Uani 1 1 d .
O1 O -0.1605(6) 0.8247(3) 0.7459(2) 0.0276(12) Uani 1 1 d .
O2 O -0.2192(6) 0.8981(3) 0.8257(2) 0.0347(13) Uani 1 1 d .
O3 O -0.3059(6) 0.9276(3) 0.7340(3) 0.0383(14) Uani 1 1 d .
O4 O 0.2940(6) 0.6679(3) 0.9900(3) 0.0371(14) Uani 1 1 d .
O5 O 0.1350(6) 0.6235(3) 0.9234(2) 0.0345(13) Uani 1 1 d .
O6 O 0.3700(7) 0.6146(4) 0.9039(3) 0.058(2) Uani 1 1 d .
N1 N -0.2293(7) 0.8845(3) 0.7684(3) 0.0249(14) Uani 1 1 d .
N2 N 0.2666(7) 0.6346(3) 0.9386(3) 0.0285(15) Uani 1 1 d .
C11 C 0.0520(9) 0.5743(4) 0.7649(3) 0.0284(17) Uani 1 1 d .
H11A H -0.0533 0.5798 0.7536 0.043 Uiso 1 1 calc R
H11B H 0.0600 0.5514 0.8069 0.043 Uiso 1 1 calc R
H11C H 0.1014 0.5389 0.7348 0.043 Uiso 1 1 calc R
C12 C 0.0858(7) 0.7095(4) 0.6875(3) 0.0193(15) Uani 1 1 d .
H12A H 0.0650 0.7674 0.6914 0.023 Uiso 1 1 calc R
H12B H -0.0080 0.6829 0.6750 0.023 Uiso 1 1 calc R
C21 C 0.0496(8) 0.9309(4) 0.9265(3) 0.0267(17) Uani 1 1 d .
H21A H 0.1186 0.9560 0.9561 0.040 Uiso 1 1 calc R
H21B H -0.0528 0.9380 0.9413 0.040 Uiso 1 1 calc R
H21C H 0.0608 0.9558 0.8854 0.040 Uiso 1 1 calc R
C31 C 0.0130(8) 0.5636(4) 1.0718(3) 0.0277(17) Uani 1 1 d .
H31A H 0.0568 0.5814 1.1113 0.042 Uiso 1 1 calc R
H31B H 0.0926 0.5481 1.0429 0.042 Uiso 1 1 calc R
H31C H -0.0521 0.5176 1.0795 0.042 Uiso 1 1 calc R
C32 C -0.2164(7) 0.6703(4) 1.1025(3) 0.0225(15) Uani 1 1 d .
H32A H -0.2047 0.6302 1.1361 0.027 Uiso 1 1 calc R
H32B H -0.1864 0.7229 1.1194 0.027 Uiso 1 1 calc R
C41 C 0.2347(8) 0.9124(4) 1.1199(3) 0.0260(17) Uani 1 1 d .
H41A H 0.1351 0.9346 1.1129 0.039 Uiso 1 1 calc R
H41B H 0.2998 0.9268 1.0849 0.039 Uiso 1 1 calc R
H41C H 0.2758 0.9341 1.1588 0.039 Uiso 1 1 calc R

loop_
_atom_site_aniso_label
_atom_site_aniso_U_11
_atom_site_aniso_U_22
_atom_site_aniso_U_33
_atom_site_aniso_U_23
_atom_site_aniso_U_13
_atom_site_aniso_U_12
Ag1 0.0251(3) 0.0308(3) 0.0157(3) 0.0003(2) 0.0005(2) -0.0038(2)
Ag2 0.0193(3) 0.0278(3) 0.0166(3) -0.00147(19) -0.00105(19) 0.0007(2)
S1 0.0163(8) 0.0282(9) 0.0153(9) 0.0017(7) 0.0013(6) 0.0017(7)
S2 0.0155(8) 0.0240(8) 0.0146(9) -0.0015(6) -0.0009(6) 0.0014(7)
S3 0.0163(8) 0.0283(9) 0.0174(10) 0.0015(7) -0.0006(7) 0.0011(7)
S4 0.0173(8) 0.0225(8) 0.0152(9) 0.0008(6) 0.0004(6) -0.0015(6)
O1 0.039(3) 0.024(3) 0.019(3) -0.005(2) -0.001(2) 0.010(2)
O2 0.039(3) 0.047(3) 0.017(3) -0.011(2) -0.001(2) 0.012(3)
O3 0.039(3) 0.037(3) 0.039(4) 0.006(3) -0.006(3) 0.013(3)
O4 0.026(3) 0.039(3) 0.047(4) -0.013(3) -0.011(3) 0.004(3)
O5 0.030(3) 0.043(3) 0.030(4) -0.005(2) -0.006(2) -0.009(3)
O6 0.049(4) 0.054(4) 0.072(5) 0.016(3) 0.047(4) 0.020(3)
N1 0.023(3) 0.025(3) 0.027(4) 0.000(3) 0.003(3) -0.003(3)
N2 0.030(4) 0.021(3) 0.034(4) 0.007(3) 0.013(3) 0.008(3)
C11 0.039(5) 0.023(4) 0.023(4) 0.003(3) 0.009(3) -0.003(3)
C12 0.018(4) 0.031(4) 0.009(4) 0.001(3) 0.003(3) 0.005(3)
C21 0.028(4) 0.021(4) 0.031(5) -0.002(3) 0.001(3) 0.002(3)
C31 0.030(4) 0.027(4) 0.026(5) 0.002(3) 0.000(3) 0.005(3)
C32 0.016(4) 0.035(4) 0.017(4) 0.002(3) -0.001(3) -0.002(3)
C41 0.031(4) 0.021(3) 0.026(5) 0.003(3) 0.001(3) -0.006(3)

loop_
_atom_type_symbol
_atom_type_description
_atom_type_scat_dispersion_real
_atom_type_scat_dispersion_imag
_atom_type_scat_source
C C 0.0181 0.0091 'International Tables Vol C Tables 4.2.6.8 and 6.1.1.4'
H H 0.0000 0.0000 'International Tables Vol C Tables 4.2.6.8 and 6.1.1.4'
N N 0.0311 0.0180 'International Tables Vol C Tables 4.2.6.8 and 6.1.1.4'
O O 0.0492 0.0322 'International Tables Vol C Tables 4.2.6.8 and 6.1.1.4'
S S 0.3331 0.5567 'International Tables Vol C Tables 4.2.6.8 and 6.1.1.4'
Ag Ag 0.1306 4.2820 'International Tables Vol C Tables 4.2.6.8 and 6.1.1.4'

loop_
_geom_angle_atom_site_label_1
_geom_angle_atom_site_label_2
_geom_angle_atom_site_label_3
_geom_angle_site_symmetry_1
_geom_angle_site_symmetry_3
_geom_angle
_geom_angle_publ_flag
S4 AG1 S3 . . 118.10(6) y
S4 AG1 S2 . . 127.69(6) y
S3 AG1 S2 . . 114.07(6) y
S4 AG1 O4 . . 94.95(12) y
S3 AG1 O4 . . 91.45(13) y
S2 AG1 O4 . . 87.28(13) y
O1 AG2 S2 . . 125.84(12) y
O1 AG2 S1 . . 98.75(12) y
S2 AG2 S1 . . 114.06(6) y
O1 AG2 S4 . 4_467 93.88(13) y
S2 AG2 S4 . 4_467 104.87(5) y
S1 AG2 S4 . 4_467 119.06(5) y
C12 S1 C11 . . 102.1(3) y
C12 S1 AG2 . . 97.2(2) y
C11 S1 AG2 . . 103.6(2) y
C21 S2 C32 . 4_567 100.3(3) y
C21 S2 AG2 . . 113.3(2) y
C32 S2 AG2 4_567 . 103.1(2) y
C21 S2 AG1 . . 110.5(2) y
C32 S2 AG1 4_567 . 106.5(2) y
AG2 S2 AG1 . . 120.60(7) y
C31 S3 C32 . . 101.2(3) y
C31 S3 AG1 . . 105.2(3) y
C32 S3 AG1 . . 105.0(2) y
C41 S4 C12 . 7_576 102.8(3) y
C41 S4 AG1 . . 105.3(2) y
C12 S4 AG1 7_576 . 103.3(2) y
C41 S4 AG2 . 4_567 112.2(3) y
C12 S4 AG2 7_576 4_567 103.7(2) y
AG1 S4 AG2 . 4_567 126.60(7) y
N1 O1 AG2 . . 108.4(4) y
N2 O4 AG1 . . 114.0(4) y
O3 N1 O2 . . 121.2(6) y
O3 N1 O1 . . 120.1(6) y
O2 N1 O1 . . 118.7(6) y
O6 N2 O5 . . 121.2(8) y
O6 N2 O4 . . 119.9(7) y
O5 N2 O4 . . 118.9(6) y
S1 C11 H11A . . 109.5 ?
S1 C11 H11B . . 109.5 ?
H11A C11 H11B . . 109.5 ?
S1 C11 H11C . . 109.5 ?
H11A C11 H11C . . 109.5 ?
H11B C11 H11C . . 109.5 ?
S1 C12 S4 . 7_575 115.1(4) y
S1 C12 H12A . . 108.5 ?
S4 C12 H12A 7_575 . 108.5 ?
S1 C12 H12B . . 108.5 ?
S4 C12 H12B 7_575 . 108.5 ?
H12A C12 H12B . . 107.5 ?
S2 C21 H21A . . 109.5 ?
S2 C21 H21B . . 109.5 ?
H21A C21 H21B . . 109.5 ?
S2 C21 H21C . . 109.5 ?
H21A C21 H21C . . 109.5 ?
H21B C21 H21C . . 109.5 ?
S3 C31 H31A . . 109.5 ?
S3 C31 H31B . . 109.5 ?
H31A C31 H31B . . 109.5 ?
S3 C31 H31C . . 109.5 ?
H31A C31 H31C . . 109.5 ?
H31B C31 H31C . . 109.5 ?
S2 C32 S3 4_467 . 112.1(4) y
S2 C32 H32A 4_467 . 109.2 ?
S3 C32 H32A . . 109.2 ?
S2 C32 H32B 4_467 . 109.2 ?
S3 C32 H32B . . 109.2 ?
H32A C32 H32B . . 107.9 ?
S4 C41 H41A . . 109.5 ?
S4 C41 H41B . . 109.5 ?
H41A C41 H41B . . 109.5 ?
S4 C41 H41C . . 109.5 ?
H41A C41 H41C . . 109.5 ?
H41B C41 H41C . . 109.5 ?

loop_
_geom_bond_atom_site_label_1
_geom_bond_atom_site_label_2
_geom_bond_site_symmetry_2
_geom_bond_distance
_geom_bond_publ_flag
Ag1 S4 . 2.5245(17) y
Ag1 S3 . 2.5418(18) y
Ag1 S2 . 2.5518(17) y
Ag1 O4 . 2.571(5) y
Ag2 O1 . 2.377(5) y
Ag2 S2 . 2.5315(17) y
Ag2 S1 . 2.5496(17) y
Ag2 S4 4_467 2.6205(18) y
S1 C12 . 1.812(7) y
S1 C11 . 1.813(7) y
S2 C21 . 1.803(7) y
S2 C32 4_567 1.804(7) y
S3 C31 . 1.814(7) y
S3 C32 . 1.814(7) y
S4 C41 . 1.807(7) y
S4 C12 7_576 1.822(7) y
S4 Ag2 4_567 2.6206(17) y
O1 N1 . 1.272(7) y
O2 N1 . 1.250(7) y
O3 N1 . 1.240(7) y
O4 N2 . 1.257(7) y
O5 N2 . 1.239(8) y
O6 N2 . 1.236(7) y
C11 H11a . 0.98 ?
C11 H11b . 0.98 ?
C11 H11c . 0.98 ?
C12 S4 7_575 1.822(6) y
C12 H12a . 0.99 ?
C12 H12b . 0.99 ?
C21 H21a . 0.98 ?
C21 H21b . 0.98 ?
C21 H21c . 0.98 ?
C31 H31a . 0.98 ?
C31 H31b . 0.98 ?
C31 H31c . 0.98 ?
C32 S2 4_467 1.804(7) y
C32 H32a . 0.99 ?
C32 H32b . 0.99 ?
C41 H41a . 0.98 ?
C41 H41b . 0.98 ?
C41 H41c . 0.98 ?

loop_
_geom_torsion_atom_site_label_1
_geom_torsion_atom_site_label_2
_geom_torsion_atom_site_label_3
_geom_torsion_atom_site_label_4
_geom_torsion_site_symmetry_1
_geom_torsion_site_symmetry_4
_geom_torsion
O1 AG2 S1 C12 . . 3.2(3)
S2 AG2 S1 C12 . . -132.6(2)
S4 AG2 S1 C12 4_467 . 102.7(2)
O1 AG2 S1 C11 . . -101.1(3)
S2 AG2 S1 C11 . . 123.0(3)
S4 AG2 S1 C11 4_467 . -1.7(3)
O1 AG2 S2 C21 . . 9.8(3)
S1 AG2 S2 C21 . . 131.7(3)
S4 AG2 S2 C21 4_467 . -96.3(3)
O1 AG2 S2 C32 . 4_567 -97.6(3)
S1 AG2 S2 C32 . 4_567 24.3(3)
S4 AG2 S2 C32 4_467 4_567 156.3(2)
O1 AG2 S2 AG1 . . 144.06(16)
S1 AG2 S2 AG1 . . -94.07(8)
S4 AG2 S2 AG1 4_467 . 37.91(8)
S4 AG1 S2 C21 . . -52.1(3)
S3 AG1 S2 C21 . . 123.4(3)
O4 AG1 S2 C21 . . -146.2(3)
S4 AG1 S2 C32 . 4_567 55.9(3)
S3 AG1 S2 C32 . 4_567 -128.6(3)
O4 AG1 S2 C32 . 4_567 -38.3(3)
S4 AG1 S2 AG2 . . 172.52(6)
S3 AG1 S2 AG2 . . -12.0(1)
O4 AG1 S2 AG2 . . 78.37(13)
S4 AG1 S3 C31 . . -54.4(3)
S2 AG1 S3 C31 . . 129.7(2)
O4 AG1 S3 C31 . . 42.0(3)
S4 AG1 S3 C32 . . 51.9(2)
S2 AG1 S3 C32 . . -124.0(2)
O4 AG1 S3 C32 . . 148.3(3)
S3 AG1 S4 C41 . . -143.4(3)
S2 AG1 S4 C41 . . 31.9(3)
O4 AG1 S4 C41 . . 122.3(3)
S3 AG1 S4 C12 . 7_576 -35.9(2)
S2 AG1 S4 C12 . 7_576 139.4(2)
O4 AG1 S4 C12 . 7_576 -130.2(3)
S3 AG1 S4 AG2 . 4_567 82.81(9)
S2 AG1 S4 AG2 . 4_567 -101.87(9)
O4 AG1 S4 AG2 . 4_567 -11.49(15)
S2 AG2 O1 N1 . . -36.8(5)
S1 AG2 O1 N1 . . -165.1(4)
S4 AG2 O1 N1 4_467 . 74.7(4)
S4 AG1 O4 N2 . . -178.1(5)
S3 AG1 O4 N2 . . 63.5(5)
S2 AG1 O4 N2 . . -50.5(5)
AG2 O1 N1 O3 . . -178.7(5)
AG2 O1 N1 O2 . . 0.4(7)
AG1 O4 N2 O6 . . 152.4(5)
AG1 O4 N2 O5 . . -26.4(8)
C11 S1 C12 S4 . 7_575 -96.5(4)
AG2 S1 C12 S4 . 7_575 157.9(3)
C31 S3 C32 S2 . 4_467 -129.5(4)
AG1 S3 C32 S2 . 4_467 121.2(3)
